data_2241511
loop_
_publ_author_name
'Ravoof, Thahira Begum S. A.'
'Tiekink, Edward R. T.'
'Omar, Siti Aminah'
'Begum, Sharifa Zaithun'
'Tahir, Mohamed I. M.'

_publ_section_title
;
 Crystal structure of (<i>Z</i>)-4-methylbenzyl
 3-[1-(5-methylpyridin-2-yl)ethylidene]dithiocarbazate
;
_journal_issue 12
_journal_name_full 'Acta Crystallographica Section E'
_journal_page_first o1071
_journal_page_last o1072
_journal_paper_doi 10.1107/S205698901502407X
_journal_volume 71
_journal_year 2015
_chemical_formula_iupac 'C17 H19 N3 S2'
_chemical_formula_moiety 'C17 H19 N3 S2'
_chemical_formula_sum 'C17 H19 N3 S2'
_chemical_formula_weight 329.47
_chemical_name_systematic
;
(<i>Z</i>)-4-Methylbenzyl 3-[1-(5-methylpyridin-2-yl)ethylidene]dithiocarbazate
;
_space_group_crystal_system monoclinic
_space_group_IT_number 7
_space_group_name_Hall 'P -2yc'
_space_group_name_H-M_alt 'P 1 c 1'
_symmetry_space_group_name_Hall 'P -2yc'
_symmetry_space_group_name_H-M 'P 1 c 1'
_atom_sites_solution_hydrogens mixed
_audit_creation_method SHELXL-2014/7
_cell_angle_alpha 90
_cell_angle_beta 98.620(2)
_cell_angle_gamma 90
_cell_formula_units_Z 2
_cell_length_a 9.0073(2)
_cell_length_b 12.3856(2)
_cell_length_c 7.55530(10)
_cell_measurement_reflns_used 12240
_cell_measurement_temperature 100(2)
_cell_measurement_theta_max 71
_cell_measurement_theta_min 4
_cell_volume 833.35(3)
_computing_cell_refinement
;
CrysAlis PRO (Agilent, 2011)
;
_computing_data_collection
;
CrysAlis PRO (Agilent, 2011)
;
_computing_data_reduction
;
CrysAlis PRO (Agilent, 2011)
;
_computing_molecular_graphics
;
ORTEP-3 for Windows (Farrugia, 2012) and <i>DIAMOND</i> (Brandenburg,
2006)
;
_computing_publication_material
;
publCIF (Westrip, 2010)
;
_computing_structure_refinement
;
SHELXL2014/7 (Sheldrick, 2015)
;
_computing_structure_solution
;
SHELXS97 (Sheldrick, 2008)
;
_diffrn_ambient_temperature 100(2)
_diffrn_detector_area_resol_mean 16.1952
_diffrn_measured_fraction_theta_full 1.000
_diffrn_measured_fraction_theta_max 0.994
_diffrn_measurement_device_type 'Agilent Xcalibur, Eos, Gemini'
_diffrn_measurement_method '\w scans'
_diffrn_radiation_monochromator graphite
_diffrn_radiation_source 'Enhance (Cu) X-ray Source'
_diffrn_radiation_type CuK\a
_diffrn_radiation_wavelength 1.5418
_diffrn_reflns_av_R_equivalents 0.0213
_diffrn_reflns_limit_h_max 11
_diffrn_reflns_limit_h_min -11
_diffrn_reflns_limit_k_max 15
_diffrn_reflns_limit_k_min -15
_diffrn_reflns_limit_l_max 9
_diffrn_reflns_limit_l_min -9
_diffrn_reflns_number 16118
_diffrn_reflns_theta_full 67.680
_diffrn_reflns_theta_max 71.471
_diffrn_reflns_theta_min 3.568
_exptl_absorpt_coefficient_mu 2.880
_exptl_absorpt_correction_T_max 0.60
_exptl_absorpt_correction_T_min 0.43
_exptl_absorpt_correction_type multi-scan
_exptl_absorpt_process_details
;
(CrysAlis PRO; Agilent, 2011)
;
_exptl_crystal_colour yellow
_exptl_crystal_density_diffrn 1.313
_exptl_crystal_description prism
_exptl_crystal_F_000 348
_exptl_crystal_size_max 0.310
_exptl_crystal_size_mid 0.220
_exptl_crystal_size_min 0.180
_refine_diff_density_max 0.278
_refine_diff_density_min -0.302
_refine_ls_abs_structure_details
;
Flack <i>x</i> determined using 1558 quotients
[(<i>I</i>^+^)-(<i>I</i>^-^)]/[(<i>I</i>^+^)+(<i>I</i>^-^)]
(Parsons <i>et al.</i>,  2013).
;
_refine_ls_abs_structure_Flack -0.011(13)
_refine_ls_extinction_method none
_refine_ls_goodness_of_fit_ref 1.048
_refine_ls_hydrogen_treatment constr
_refine_ls_matrix_type full
_refine_ls_number_parameters 205
_refine_ls_number_reflns 3195
_refine_ls_number_restraints 3
_refine_ls_restrained_S_all 1.047
_refine_ls_R_factor_all 0.0303
_refine_ls_R_factor_gt 0.0303
_refine_ls_shift/su_max 0.001
_refine_ls_shift/su_mean 0.000
_refine_ls_structure_factor_coef Fsqd
_refine_ls_weighting_details 'w=1/[\s^2^(Fo^2^)+(0.0663P)^2^+0.1105P] where P=(Fo^2^+2Fc^2^)/3'
_refine_ls_weighting_scheme calc
_refine_ls_wR_factor_gt 0.0809
_refine_ls_wR_factor_ref 0.0809
_reflns_number_gt 3191
_reflns_number_total 3195
_reflns_threshold_expression 'I > 2\s(I)'
_cod_data_source_file hb7554sup1.cif
_cod_data_source_block I
_cod_database_code 2241511
_shelx_space_group_comment
;
The symmetry employed for this shelxl refinement is uniquely defined
by the following loop, which should always be used as a source of
symmetry information in preference to the above space-group names.
They are only intended as comments.
;
_shelx_estimated_absorpt_t_min 0.469
_shelx_estimated_absorpt_t_max 0.625

loop_
_space_group_symop_operation_xyz
'x, y, z'
'x, -y, z+1/2'

loop_
_atom_site_type_symbol
_atom_site_label
_atom_site_fract_x
_atom_site_fract_y
_atom_site_fract_z
_atom_site_U_iso_or_equiv
_atom_site_adp_type
_atom_site_calc_flag
_atom_site_occupancy
S S1 -0.01004(7) 0.74703(4) 0.22309(8) 0.01770(17) Uani d 1
S S2 0.20197(7) 0.59121(5) 0.07598(9) 0.02369(18) Uani d 1
N N1 0.2382(2) 0.80053(17) 0.1071(3) 0.0165(4) Uani d 1
H H1N 0.324(2) 0.788(3) 0.069(4) 0.020 Uiso d 1
N N2 0.1881(2) 0.90223(17) 0.1402(3) 0.0151(4) Uani d 1
N N3 0.4835(2) 0.88995(18) 0.0262(3) 0.0171(4) Uani d 1
C C1 0.1524(3) 0.7141(2) 0.1305(3) 0.0164(5) Uani d 1
C C2 -0.0843(3) 0.6138(2) 0.2616(4) 0.0227(6) Uani d 1
H H2A -0.1317 0.5817 0.1469 0.027 Uiso calc 1
H H2B -0.0025 0.5655 0.3160 0.027 Uiso calc 1
C C3 -0.1993(3) 0.6274(2) 0.3865(4) 0.0187(5) Uani d 1
C C4 -0.1541(3) 0.6423(2) 0.5698(4) 0.0211(5) Uani d 1
H H4 -0.0502 0.6481 0.6153 0.025 Uiso calc 1
C C5 -0.2590(3) 0.6487(2) 0.6864(4) 0.0232(5) Uani d 1
H H5 -0.2259 0.6587 0.8107 0.028 Uiso calc 1
C C6 -0.4129(3) 0.6409(2) 0.6239(4) 0.0224(6) Uani d 1
C C6' -0.5270(4) 0.6430(2) 0.7516(4) 0.0309(7) Uani d 1
H H6'1 -0.5477 0.7180 0.7812 0.046 Uiso calc 1
H H6'2 -0.4872 0.6038 0.8612 0.046 Uiso calc 1
H H6'3 -0.6200 0.6085 0.6950 0.046 Uiso calc 1
C C7 -0.4574(3) 0.6281(2) 0.4406(4) 0.0239(6) Uani d 1
H H7 -0.5613 0.6238 0.3946 0.029 Uiso calc 1
C C8 -0.3525(3) 0.6216(2) 0.3238(4) 0.0221(5) Uani d 1
H H8 -0.3857 0.6130 0.1992 0.027 Uiso calc 1
C C9' 0.1975(3) 1.0925(2) 0.1434(4) 0.0174(5) Uani d 1
H H9'1 0.1047 1.0801 0.1937 0.026 Uiso calc 1
H H9'2 0.1743 1.1322 0.0305 0.026 Uiso calc 1
H H9'3 0.2675 1.1348 0.2282 0.026 Uiso calc 1
C C9 0.2679(3) 0.9857(2) 0.1097(3) 0.0149(5) Uani d 1
C C10 0.4164(3) 0.9860(2) 0.0464(3) 0.0148(5) Uani d 1
C C11 0.6190(3) 0.8899(2) -0.0256(3) 0.0174(5) Uani d 1
H H11 0.6657 0.8221 -0.0378 0.021 Uiso calc 1
C C12' 0.8495(3) 0.9734(2) -0.1194(3) 0.0198(5) Uani d 1
H H12A 0.8776 1.0426 -0.1679 0.030 Uiso calc 1
H H12B 0.8470 0.9174 -0.2115 0.030 Uiso calc 1
H H12C 0.9233 0.9538 -0.0156 0.030 Uiso calc 1
C C12 0.6969(3) 0.9832(2) -0.0632(3) 0.0164(5) Uani d 1
C C13 0.6260(3) 1.0811(2) -0.0445(3) 0.0174(5) Uani d 1
H H13 0.6734 1.1468 -0.0692 0.021 Uiso calc 1
C C14 0.4852(3) 1.0830(2) 0.0107(3) 0.0166(5) Uani d 1
H H14 0.4363 1.1498 0.0239 0.020 Uiso calc 1

loop_
_atom_site_aniso_label
_atom_site_aniso_U_11
_atom_site_aniso_U_22
_atom_site_aniso_U_33
_atom_site_aniso_U_12
_atom_site_aniso_U_13
_atom_site_aniso_U_23
S1 0.0175(3) 0.0118(3) 0.0255(3) -0.0019(2) 0.0087(2) -0.0006(2)
S2 0.0239(3) 0.0140(3) 0.0359(4) -0.0007(3) 0.0131(3) -0.0039(3)
N1 0.0152(10) 0.0128(10) 0.0220(10) -0.0006(7) 0.0043(8) 0.0006(8)
N2 0.0138(10) 0.0142(11) 0.0165(9) -0.0007(7) 0.0001(8) 0.0002(7)
N3 0.0147(9) 0.0160(10) 0.0198(10) -0.0023(8) 0.0008(8) -0.0003(8)
C1 0.0144(11) 0.0196(13) 0.0154(11) 0.0002(10) 0.0029(9) 0.0003(10)
C2 0.0276(14) 0.0112(12) 0.0326(15) -0.0066(10) 0.0151(11) -0.0013(10)
C3 0.0215(12) 0.0098(11) 0.0266(13) -0.0010(10) 0.0096(10) 0.0011(9)
C4 0.0215(12) 0.0131(12) 0.0285(13) 0.0016(10) 0.0031(10) 0.0021(10)
C5 0.0324(14) 0.0160(13) 0.0219(12) 0.0013(10) 0.0061(10) 0.0016(10)
C6 0.0276(14) 0.0090(12) 0.0342(14) -0.0017(10) 0.0162(11) 0.0007(10)
C6' 0.0382(16) 0.0168(13) 0.0434(17) -0.0032(12) 0.0246(13) -0.0037(12)
C7 0.0196(13) 0.0149(13) 0.0376(15) -0.0032(10) 0.0057(11) -0.0035(11)
C8 0.0252(13) 0.0157(13) 0.0256(13) -0.0042(10) 0.0043(10) -0.0033(10)
C9' 0.0166(12) 0.0156(13) 0.0196(11) 0.0005(8) 0.0012(9) -0.0007(9)
C9 0.0147(11) 0.0175(12) 0.0115(10) -0.0010(9) -0.0019(8) 0.0000(8)
C10 0.0150(11) 0.0167(12) 0.0115(10) -0.0015(9) -0.0021(8) -0.0002(9)
C11 0.0148(11) 0.0171(12) 0.0200(12) -0.0009(9) 0.0018(9) -0.0001(9)
C12' 0.0145(11) 0.0229(13) 0.0218(12) -0.0027(9) 0.0023(10) 0.0025(10)
C12 0.0138(12) 0.0217(13) 0.0125(10) -0.0031(9) -0.0022(9) 0.0002(9)
C13 0.0171(11) 0.0176(12) 0.0166(11) -0.0040(9) -0.0005(9) 0.0022(9)
C14 0.0172(11) 0.0155(12) 0.0160(12) 0.0002(9) -0.0008(9) -0.0001(9)

loop_
_atom_type_symbol
_atom_type_description
_atom_type_scat_dispersion_real
_atom_type_scat_dispersion_imag
_atom_type_scat_source
C C 0.0181 0.0091 'International Tables Vol C Tables 4.2.6.8 and 6.1.1.4'
H H 0.0000 0.0000 'International Tables Vol C Tables 4.2.6.8 and 6.1.1.4'
N N 0.0311 0.0180 'International Tables Vol C Tables 4.2.6.8 and 6.1.1.4'
S S 0.3331 0.5567 'International Tables Vol C Tables 4.2.6.8 and 6.1.1.4'

loop_
_geom_angle_atom_site_label_1
_geom_angle_atom_site_label_2
_geom_angle_atom_site_label_3
_geom_angle
C1 S1 C2 101.58(12)
C1 N1 N2 119.6(2)
C1 N1 H1N 117(3)
N2 N1 H1N 123(3)
C9 N2 N1 119.5(2)
C11 N3 C10 118.5(2)
N1 C1 S2 121.07(18)
N1 C1 S1 113.26(19)
S2 C1 S1 125.66(16)
C3 C2 S1 107.59(18)
C3 C2 H2A 110.2
S1 C2 H2A 110.2
C3 C2 H2B 110.2
S1 C2 H2B 110.2
H2A C2 H2B 108.5
C8 C3 C4 118.2(2)
C8 C3 C2 121.2(2)
C4 C3 C2 120.6(2)
C5 C4 C3 120.8(2)
C5 C4 H4 119.6
C3 C4 H4 119.6
C4 C5 C6 121.1(2)
C4 C5 H5 119.4
C6 C5 H5 119.4
C7 C6 C5 117.8(2)
C7 C6 C6' 121.0(3)
C5 C6 C6' 121.2(3)
C6 C6' H6'1 109.5
C6 C6' H6'2 109.5
H6'1 C6' H6'2 109.5
C6 C6' H6'3 109.5
H6'1 C6' H6'3 109.5
H6'2 C6' H6'3 109.5
C8 C7 C6 121.1(2)
C8 C7 H7 119.4
C6 C7 H7 119.4
C7 C8 C3 121.0(3)
C7 C8 H8 119.5
C3 C8 H8 119.5
C9 C9' H9'1 109.5
C9 C9' H9'2 109.5
H9'1 C9' H9'2 109.5
C9 C9' H9'3 109.5
H9'1 C9' H9'3 109.5
H9'2 C9' H9'3 109.5
N2 C9 C10 127.3(2)
N2 C9 C9' 114.3(2)
C10 C9 C9' 118.4(2)
N3 C10 C14 121.0(2)
N3 C10 C9 118.3(2)
C14 C10 C9 120.7(2)
N3 C11 C12 124.5(2)
N3 C11 H11 117.8
C12 C11 H11 117.8
C12 C12' H12A 109.5
C12 C12' H12B 109.5
H12A C12' H12B 109.5
C12 C12' H12C 109.5
H12A C12' H12C 109.5
H12B C12' H12C 109.5
C13 C12 C11 116.6(2)
C13 C12 C12' 123.6(2)
C11 C12 C12' 119.8(2)
C12 C13 C14 119.9(2)
C12 C13 H13 120.1
C14 C13 H13 120.1
C13 C14 C10 119.6(2)
C13 C14 H14 120.2
C10 C14 H14 120.2

loop_
_geom_bond_atom_site_label_1
_geom_bond_atom_site_label_2
_geom_bond_distance
S1 C1 1.762(3)
S1 C2 1.820(3)
S2 C1 1.655(3)
N1 C1 1.348(3)
N1 N2 1.374(3)
N1 H1N 0.872(14)
N2 C9 1.299(3)
N3 C11 1.336(3)
N3 C10 1.353(3)
C2 C3 1.512(4)
C2 H2A 0.9900
C2 H2B 0.9900
C3 C8 1.391(4)
C3 C4 1.396(4)
C4 C5 1.387(4)
C4 H4 0.9500
C5 C6 1.399(4)
C5 H5 0.9500
C6 C7 1.392(4)
C6 C6' 1.511(3)
C6' H6'1 0.9800
C6' H6'2 0.9800
C6' H6'3 0.9800
C7 C8 1.389(4)
C7 H7 0.9500
C8 H8 0.9500
C9' C9 1.505(3)
C9' H9'1 0.9800
C9' H9'2 0.9800
C9' H9'3 0.9800
C9 C10 1.486(3)
C10 C14 1.397(4)
C11 C12 1.403(4)
C11 H11 0.9500
C12' C12 1.503(3)
C12' H12A 0.9800
C12' H12B 0.9800
C12' H12C 0.9800
C12 C13 1.388(4)
C13 C14 1.394(4)
C13 H13 0.9500
C14 H14 0.9500

loop_
_geom_hbond_atom_site_label_D
_geom_hbond_atom_site_label_H
_geom_hbond_atom_site_label_A
_geom_hbond_site_symmetry_A
_geom_hbond_distance_DH
_geom_hbond_distance_HA
_geom_hbond_distance_DA
_geom_hbond_angle_DHA
N1 H1N N3 . 0.88(2) 1.98(3) 2.624(3) 130(3)
C12' H12C N2 1_655 0.98 2.58 3.483(3) 154
C13 H13 Cg1 2_674 0.95 2.76 3.582(3) 145

loop_
_geom_torsion_atom_site_label_1
_geom_torsion_atom_site_label_2
_geom_torsion_atom_site_label_3
_geom_torsion_atom_site_label_4
_geom_torsion
C1 N1 N2 C9 -176.9(2)
N2 N1 C1 S2 174.81(17)
N2 N1 C1 S1 -5.6(3)
C2 S1 C1 N1 -173.23(18)
C2 S1 C1 S2 6.4(2)
C1 S1 C2 C3 164.66(18)
S1 C2 C3 C8 104.6(2)
S1 C2 C3 C4 -77.7(3)
C8 C3 C4 C5 1.4(4)
C2 C3 C4 C5 -176.4(2)
C3 C4 C5 C6 -0.2(4)
C4 C5 C6 C7 -1.0(4)
C4 C5 C6 C6' 177.3(3)
C5 C6 C7 C8 1.1(4)
C6' C6 C7 C8 -177.3(3)
C6 C7 C8 C3 0.1(4)
C4 C3 C8 C7 -1.3(4)
C2 C3 C8 C7 176.4(3)
N1 N2 C9 C10 -2.4(4)
N1 N2 C9 C9' 177.39(19)
C11 N3 C10 C14 1.3(3)
C11 N3 C10 C9 -178.1(2)
N2 C9 C10 N3 -4.0(4)
C9' C9 C10 N3 176.2(2)
N2 C9 C10 C14 176.6(2)
C9' C9 C10 C14 -3.1(3)
C10 N3 C11 C12 -0.9(4)
N3 C11 C12 C13 -0.1(4)
N3 C11 C12 C12' 179.6(2)
C11 C12 C13 C14 0.5(3)
C12' C12 C13 C14 -179.1(2)
C12 C13 C14 C10 -0.1(3)
N3 C10 C14 C13 -0.9(3)
C9 C10 C14 C13 178.5(2)

_cod_database_fobs_code 2241511
